data_7004816
loop_
_publ_author_name
'Pfirrmann, Stefan'
'Limberg, Christian'
'Ziemer, Burkhard'

_publ_section_title
;
 A low-coordinate nickel(ii) hydride complex and its reactivity
;
_journal_issue 47
_journal_name_full 'Dalton Transactions'
_journal_page_first 6689
_journal_page_last 6691
_journal_paper_doi 10.1039/b816136b
_journal_year 2008
_chemical_formula_moiety 'C58 H84 N4 Ni2, C4 H10 O'
_chemical_formula_sum 'C62 H94 N4 Ni2 O'
_chemical_formula_weight 1028.83
_chemical_name_common
;
Bis(mu!2$-hydrido)-(N,N'-bis(2,6-di-isopropylphenyl) -pentan-
2,4-di-iminato-N,N')-nickel(ii)
;
_chemical_name_systematic
;
Bis(\m~2~-hydrido)-(N,N'-bis(2,6-di-isopropylphenyl)
-pentan-2,4-di-iminato-N,N')-nickel(II)
;
_space_group_IT_number 14
_symmetry_cell_setting monoclinic
_symmetry_space_group_name_Hall '-P 2ybc'
_symmetry_space_group_name_H-M 'P 1 21/c 1'
_atom_sites_solution_hydrogens difmap
_atom_sites_solution_primary direct
_atom_sites_solution_secondary difmap
_audit_creation_method SHELXL-97
_cell_angle_alpha 90.00
_cell_angle_beta 98.742(15)
_cell_angle_gamma 90.00
_cell_formula_units_Z 4
_cell_length_a 11.5933(13)
_cell_length_b 18.187(2)
_cell_length_c 28.265(4)
_cell_measurement_reflns_used 5000
_cell_measurement_temperature 180(2)
_cell_measurement_theta_max 25.0
_cell_measurement_theta_min 2.5
_cell_volume 5890.4(13)
_computing_cell_refinement 'IPDS2.87 (Stoe & Cie, 1997)'
_computing_data_collection 'IPDS2.87 (Stoe & Cie, 1997)'
_computing_data_reduction 'IPDS2.87 (Stoe & Cie, 1997)'
_computing_molecular_graphics 'DIAMOND (Brandenburg, 1999)'
_computing_publication_material 'SHELXL97 (Sheldrick, 1997)'
_computing_structure_refinement 'SHELXL97 (Sheldrick, 1997)'
_computing_structure_solution 'SHELXS97 (Sheldrick, 1990)'
_diffrn_ambient_temperature 180(2)
_diffrn_detector_area_resol_mean 6.667
_diffrn_measured_fraction_theta_full 0.970
_diffrn_measured_fraction_theta_max 0.970
_diffrn_measurement_device 'Stoe IPDS diffractometer'
_diffrn_measurement_method '\f-rotation,\f-incr.=1.4\%,157 exposures'
_diffrn_radiation_monochromator 'planar graphite'
_diffrn_radiation_source 'fine-focus sealed X-ray tube'
_diffrn_radiation_type MoK\a
_diffrn_radiation_wavelength 0.71073
_diffrn_reflns_av_R_equivalents 0.0486
_diffrn_reflns_av_sigmaI/netI 0.0860
_diffrn_reflns_limit_h_max 13
_diffrn_reflns_limit_h_min -12
_diffrn_reflns_limit_k_max 22
_diffrn_reflns_limit_k_min -17
_diffrn_reflns_limit_l_max 34
_diffrn_reflns_limit_l_min -34
_diffrn_reflns_number 31426
_diffrn_reflns_theta_full 25.50
_diffrn_reflns_theta_max 25.50
_diffrn_reflns_theta_min 2.13
_diffrn_standards_decay_% 0
_diffrn_standards_interval_count 0
_diffrn_standards_interval_time 0
_diffrn_standards_number 0
_exptl_absorpt_coefficient_mu 0.681
_exptl_absorpt_correction_T_max 0.8759
_exptl_absorpt_correction_T_min 0.6856
_exptl_absorpt_correction_type numerical
_exptl_absorpt_process_details
;
The program XSHAPE1.02 (Stoe, 1997) was used for crystal optimisation
before the numerical absorption correction basing on a Gaussian algorithsm
and implemented in XRED1.08 (Stoe, 1997) was applied.
In XSHAPE 150 strong reflections with 4 symmetry equivalents in each case
were used for that optimisation. XSHAPE bases on the program HABITUS
(Herrendorf, W. (1993). PhD thesis. Universit\"at Karlsruhe, Germany).
;
_exptl_crystal_colour green
_exptl_crystal_density_diffrn 1.160
_exptl_crystal_density_method none
_exptl_crystal_description block
_exptl_crystal_F_000 2232
_exptl_crystal_size_max 0.60
_exptl_crystal_size_mid 0.30
_exptl_crystal_size_min 0.20
_refine_diff_density_max 0.334
_refine_diff_density_min -0.258
_refine_diff_density_rms 0.050
_refine_ls_extinction_coef 0.00054(11)
_refine_ls_extinction_expression Fc^*^=kFc[1+0.001xFc^2^\l^3^/sin(2\q)]^-1/4^
_refine_ls_extinction_method SHELXL
_refine_ls_goodness_of_fit_ref 0.811
_refine_ls_hydrogen_treatment mixed
_refine_ls_matrix_type full
_refine_ls_number_parameters 666
_refine_ls_number_reflns 10624
_refine_ls_number_restraints 0
_refine_ls_restrained_S_all 0.811
_refine_ls_R_factor_all 0.0735
_refine_ls_R_factor_gt 0.0380
_refine_ls_shift/su_max 0.001
_refine_ls_shift/su_mean 0.000
_refine_ls_structure_factor_coef Fsqd
_refine_ls_weighting_details 'calc w=1/[\s^2^(Fo^2^)+(0.0345P)^2^] where P=(Fo^2^+2Fc^2^)/3'
_refine_ls_weighting_scheme calc
_refine_ls_wR_factor_gt 0.0721
_refine_ls_wR_factor_ref 0.0788
_reflns_number_gt 6456
_reflns_number_total 10624
_reflns_threshold_expression I>2sigma(I)
_cod_data_source_file b816136b.txt
_cod_data_source_block pfirr14
_cod_original_cell_volume 5890.4(12)
_cod_original_sg_symbol_H-M 'P 21/c'
_cod_database_code 7004816

loop_
_symmetry_equiv_pos_as_xyz
'x, y, z'
'-x, y+1/2, -z+1/2'
'-x, -y, -z'
'x, -y-1/2, z-1/2'

loop_
_atom_site_label
_atom_site_type_symbol
_atom_site_fract_x
_atom_site_fract_y
_atom_site_fract_z
_atom_site_U_iso_or_equiv
_atom_site_adp_type
_atom_site_occupancy
_atom_site_symmetry_multiplicity
_atom_site_calc_flag
_atom_site_refinement_flags
_atom_site_disorder_assembly
_atom_site_disorder_group
C1 C -0.1030(2) 0.22726(15) 0.35134(8) 0.0307(6) Uani 1 1 d . . .
C2 C -0.1453(3) 0.27949(16) 0.38079(9) 0.0336(7) Uani 1 1 d . . .
C3 C -0.2154(3) 0.25534(18) 0.41365(9) 0.0423(7) Uani 1 1 d . . .
H3 H -0.2449 0.2901 0.4338 0.051 Uiso 1 1 calc R . .
C4 C -0.2427(3) 0.18213(19) 0.41745(11) 0.0489(8) Uani 1 1 d . . .
H4 H -0.2913 0.1668 0.4398 0.050(9) Uiso 1 1 calc R . .
C5 C -0.1992(3) 0.13124(18) 0.38864(11) 0.0474(8) Uani 1 1 d . . .
H5 H -0.2170 0.0807 0.3919 0.057 Uiso 1 1 calc R . .
C6 C -0.1302(3) 0.15223(16) 0.35513(10) 0.0378(7) Uani 1 1 d . . .
C7 C -0.1140(3) 0.36046(16) 0.37991(10) 0.0399(7) Uani 1 1 d . . .
H7 H -0.0725 0.3690 0.3519 0.035(8) Uiso 1 1 calc R . .
C8 C -0.0299(3) 0.3797(2) 0.42541(12) 0.0556(9) Uani 1 1 d . . .
H8A H -0.0061 0.4312 0.4241 0.067 Uiso 1 1 calc R . .
H8B H 0.0391 0.3480 0.4278 0.067 Uiso 1 1 calc R . .
H8C H -0.0690 0.3720 0.4534 0.067 Uiso 1 1 calc R . .
C9 C -0.2216(3) 0.41143(18) 0.37454(11) 0.0497(9) Uani 1 1 d . . .
H9A H -0.1966 0.4625 0.3717 0.060 Uiso 1 1 calc R . .
H9B H -0.2609 0.4064 0.4027 0.060 Uiso 1 1 calc R . .
H9C H -0.2755 0.3977 0.3458 0.060 Uiso 1 1 calc R . .
C10 C -0.0860(3) 0.09440(18) 0.32371(12) 0.0517(9) Uani 1 1 d . . .
H10 H -0.0275 0.1189 0.3064 0.062 Uiso 1 1 calc R . .
C11 C -0.1824(6) 0.0681(5) 0.2868(3) 0.223(5) Uani 1 1 d . . .
H11A H -0.2094 0.1086 0.2650 0.268 Uiso 1 1 calc R . .
H11B H -0.2472 0.0508 0.3025 0.268 Uiso 1 1 calc R . .
H11C H -0.1543 0.0278 0.2687 0.268 Uiso 1 1 calc R . .
C12 C -0.0246(7) 0.0325(3) 0.35181(18) 0.143(3) Uani 1 1 d . . .
H12A H -0.0794 0.0069 0.3693 0.171 Uiso 1 1 calc R . .
H12B H 0.0404 0.0520 0.3746 0.171 Uiso 1 1 calc R . .
H12C H 0.0055 -0.0019 0.3300 0.171 Uiso 1 1 calc R . .
C13 C 0.1052(3) 0.28121(15) 0.23835(8) 0.0299(6) Uani 1 1 d . . .
C14 C -0.0070(3) 0.30285(16) 0.24198(9) 0.0337(7) Uani 1 1 d . . .
H14 H -0.0428 0.3359 0.2182 0.031(7) Uiso 1 1 calc R . .
C15 C -0.0743(3) 0.28147(15) 0.27689(9) 0.0321(6) Uani 1 1 d . . .
C16 C 0.1529(3) 0.30307(17) 0.19323(9) 0.0406(7) Uani 1 1 d . . .
H16A H 0.1814 0.2592 0.1785 0.049 Uiso 1 1 calc R . .
H16B H 0.2172 0.3380 0.2014 0.049 Uiso 1 1 calc R . .
H16C H 0.0908 0.3261 0.1707 0.049 Uiso 1 1 calc R . .
C17 C -0.2031(3) 0.2949(2) 0.26550(11) 0.0502(9) Uani 1 1 d . . .
H17A H -0.2450 0.2486 0.2679 0.060 Uiso 1 1 calc R . .
H17B H -0.2219 0.3144 0.2329 0.060 Uiso 1 1 calc R . .
H17C H -0.2265 0.3306 0.2883 0.060 Uiso 1 1 calc R . .
C18 C 0.2678(3) 0.20166(15) 0.25745(8) 0.0289(6) Uani 1 1 d . . .
C19 C 0.3832(2) 0.22785(15) 0.26585(8) 0.0314(6) Uani 1 1 d . . .
C20 C 0.4695(3) 0.18717(17) 0.24868(10) 0.0404(7) Uani 1 1 d . . .
H20 H 0.5481 0.2038 0.2546 0.046(9) Uiso 1 1 calc R . .
C21 C 0.4433(3) 0.12295(17) 0.22308(10) 0.0447(8) Uani 1 1 d . . .
H21 H 0.5028 0.0969 0.2105 0.054(9) Uiso 1 1 calc R . .
C22 C 0.3315(3) 0.09733(17) 0.21608(10) 0.0412(8) Uani 1 1 d . . .
H22 H 0.3148 0.0528 0.1989 0.049(9) Uiso 1 1 calc R . .
C23 C 0.2411(3) 0.13395(15) 0.23319(9) 0.0338(7) Uani 1 1 d . . .
C24 C 0.4173(3) 0.29857(16) 0.29276(10) 0.0379(7) Uani 1 1 d . . .
H24 H 0.3451 0.3206 0.3022 0.030(7) Uiso 1 1 calc R . .
C25 C 0.5030(3) 0.28285(19) 0.33886(11) 0.0513(9) Uani 1 1 d . . .
H25A H 0.5726 0.2582 0.3307 0.062 Uiso 1 1 calc R . .
H25B H 0.4653 0.2511 0.3599 0.062 Uiso 1 1 calc R . .
H25C H 0.5258 0.3293 0.3553 0.062 Uiso 1 1 calc R . .
C26 C 0.4691(3) 0.35434(18) 0.26122(12) 0.0541(9) Uani 1 1 d . . .
H26A H 0.4105 0.3671 0.2337 0.065 Uiso 1 1 calc R . .
H26B H 0.5375 0.3328 0.2499 0.065 Uiso 1 1 calc R . .
H26C H 0.4925 0.3988 0.2799 0.065 Uiso 1 1 calc R . .
C27 C 0.1192(3) 0.10131(16) 0.22657(10) 0.0421(8) Uani 1 1 d . . .
H27 H 0.0730 0.1283 0.2482 0.048(9) Uiso 1 1 calc R . .
C28 C 0.0568(4) 0.1099(2) 0.17553(13) 0.0705(12) Uani 1 1 d . . .
H28A H 0.1025 0.0859 0.1535 0.085 Uiso 1 1 calc R . .
H28B H 0.0482 0.1622 0.1676 0.085 Uiso 1 1 calc R . .
H28C H -0.0205 0.0870 0.1726 0.085 Uiso 1 1 calc R . .
C29 C 0.1213(4) 0.01976(19) 0.24035(12) 0.0605(10) Uani 1 1 d . . .
H29A H 0.1641 0.0137 0.2728 0.073 Uiso 1 1 calc R . .
H29B H 0.1599 -0.0085 0.2177 0.073 Uiso 1 1 calc R . .
H29C H 0.0412 0.0020 0.2393 0.073 Uiso 1 1 calc R . .
C30 C 0.2811(2) 0.40209(13) 0.44933(9) 0.0261(6) Uani 1 1 d . . .
C31 C 0.2603(3) 0.45216(13) 0.41129(9) 0.0310(6) Uani 1 1 d . . .
C32 C 0.2036(3) 0.51824(15) 0.41859(10) 0.0379(7) Uani 1 1 d . . .
H32 H 0.1882 0.5525 0.3930 0.055(10) Uiso 1 1 calc R . .
C33 C 0.1698(3) 0.53459(15) 0.46170(10) 0.0406(8) Uani 1 1 d . . .
H33 H 0.1330 0.5802 0.4662 0.049 Uiso 1 1 calc R . .
C34 C 0.1894(3) 0.48479(16) 0.49838(10) 0.0378(7) Uani 1 1 d . . .
H34 H 0.1646 0.4964 0.5280 0.038(8) Uiso 1 1 calc R . .
C35 C 0.2443(3) 0.41798(15) 0.49365(9) 0.0308(6) Uani 1 1 d . . .
C36 C 0.2962(3) 0.43758(15) 0.36304(9) 0.0366(7) Uani 1 1 d . . .
H36 H 0.3381 0.3893 0.3648 0.027(7) Uiso 1 1 calc R . .
C37 C 0.1897(3) 0.43171(19) 0.32407(10) 0.0527(9) Uani 1 1 d . . .
H37A H 0.1470 0.4784 0.3217 0.063 Uiso 1 1 calc R . .
H37B H 0.1386 0.3923 0.3322 0.063 Uiso 1 1 calc R . .
H37C H 0.2152 0.4207 0.2933 0.063 Uiso 1 1 calc R . .
C38 C 0.3792(4) 0.4963(2) 0.34968(14) 0.0778(14) Uani 1 1 d . . .
H38A H 0.4492 0.4978 0.3740 0.093 Uiso 1 1 calc R . .
H38B H 0.3404 0.5443 0.3480 0.093 Uiso 1 1 calc R . .
H38C H 0.4016 0.4845 0.3185 0.093 Uiso 1 1 calc R . .
C39 C 0.2611(3) 0.36509(17) 0.53565(9) 0.0417(8) Uani 1 1 d . . .
H39 H 0.2975 0.3191 0.5253 0.051(9) Uiso 1 1 calc R . .
C40 C 0.1451(4) 0.3449(2) 0.55072(12) 0.0641(11) Uani 1 1 d . . .
H40A H 0.0923 0.3259 0.5230 0.077 Uiso 1 1 calc R . .
H40B H 0.1105 0.3886 0.5632 0.077 Uiso 1 1 calc R . .
H40C H 0.1574 0.3070 0.5757 0.077 Uiso 1 1 calc R . .
C41 C 0.3436(4) 0.3977(2) 0.57832(11) 0.0677(12) Uani 1 1 d . . .
H41C H 0.3503 0.3636 0.6054 0.081 Uiso 1 1 calc R . .
H41B H 0.3122 0.4447 0.5876 0.081 Uiso 1 1 calc R . .
H41A H 0.4208 0.4057 0.5691 0.081 Uiso 1 1 calc R . .
C42 C 0.4497(3) 0.32753(14) 0.46688(9) 0.0281(6) Uani 1 1 d . . .
C43 C 0.5038(2) 0.26104(15) 0.47995(8) 0.0295(6) Uani 1 1 d . . .
H43 H 0.5847 0.2631 0.4922 0.034(7) Uiso 1 1 calc R . .
C44 C 0.4526(3) 0.19124(15) 0.47717(9) 0.0285(6) Uani 1 1 d . . .
C45 C 0.5217(3) 0.39647(16) 0.47888(11) 0.0443(8) Uani 1 1 d . . .
H45A H 0.5261 0.4242 0.4495 0.053 Uiso 1 1 calc R . .
H45B H 0.6006 0.3828 0.4939 0.053 Uiso 1 1 calc R . .
H45C H 0.4850 0.4270 0.5010 0.053 Uiso 1 1 calc R . .
C46 C 0.5204(3) 0.13126(16) 0.50604(10) 0.0422(8) Uani 1 1 d . . .
H46A H 0.5879 0.1527 0.5264 0.051 Uiso 1 1 calc R . .
H46B H 0.5471 0.0952 0.4843 0.051 Uiso 1 1 calc R . .
H46C H 0.4700 0.1069 0.5261 0.051 Uiso 1 1 calc R . .
C47 C 0.3019(3) 0.10415(14) 0.45153(10) 0.0335(7) Uani 1 1 d . . .
C48 C 0.3387(3) 0.04999(16) 0.42280(10) 0.0406(7) Uani 1 1 d . . .
C49 C 0.2880(3) -0.02000(17) 0.42401(13) 0.0547(9) Uani 1 1 d . . .
H49 H 0.3103 -0.0578 0.4040 0.066 Uiso 1 1 calc R . .
C50 C 0.2074(3) -0.03499(19) 0.45328(15) 0.0628(11) Uani 1 1 d . . .
H50 H 0.1762 -0.0832 0.4541 0.075 Uiso 1 1 calc R . .
C51 C 0.1717(3) 0.01855(18) 0.48117(13) 0.0576(10) Uani 1 1 d . . .
H51 H 0.1151 0.0075 0.5011 0.069 Uiso 1 1 calc R . .
C52 C 0.2170(3) 0.08980(16) 0.48107(11) 0.0422(8) Uani 1 1 d . . .
C53 C 0.4263(3) 0.06432(17) 0.38949(11) 0.0529(9) Uani 1 1 d . . .
H53 H 0.4554 0.1159 0.3947 0.057(10) Uiso 1 1 calc R . .
C54 C 0.5341(4) 0.0109(2) 0.39895(14) 0.0677(11) Uani 1 1 d . . .
H54A H 0.5067 -0.0401 0.3972 0.081 Uiso 1 1 calc R . .
H54B H 0.5779 0.0205 0.4308 0.081 Uiso 1 1 calc R . .
H54C H 0.5848 0.0191 0.3747 0.081 Uiso 1 1 calc R . .
C55 C 0.3719(5) 0.0572(2) 0.33977(13) 0.0868(15) Uani 1 1 d . . .
H55A H 0.4304 0.0659 0.3187 0.104 Uiso 1 1 calc R . .
H55B H 0.3090 0.0934 0.3328 0.104 Uiso 1 1 calc R . .
H55C H 0.3398 0.0075 0.3343 0.104 Uiso 1 1 calc R . .
C56 C 0.1713(3) 0.14769(18) 0.51169(11) 0.0468(8) Uani 1 1 d . . .
H56 H 0.2176 0.1936 0.5094 0.045(8) Uiso 1 1 calc R . .
C57 C 0.0435(3) 0.1646(2) 0.49155(13) 0.0611(10) Uani 1 1 d . . .
H57A H 0.0129 0.2010 0.5119 0.073 Uiso 1 1 calc R . .
H57B H -0.0027 0.1193 0.4909 0.073 Uiso 1 1 calc R . .
H57C H 0.0389 0.1841 0.4590 0.073 Uiso 1 1 calc R . .
C58 C 0.1843(4) 0.1258(2) 0.56434(13) 0.0791(13) Uani 1 1 d . . .
H58A H 0.1542 0.1652 0.5827 0.095 Uiso 1 1 calc R . .
H58B H 0.2669 0.1174 0.5767 0.095 Uiso 1 1 calc R . .
H58C H 0.1401 0.0805 0.5675 0.095 Uiso 1 1 calc R . .
C59 C 0.4819(4) 0.2145(2) 0.62938(16) 0.0867(14) Uani 1 1 d . . .
H59A H 0.4210 0.2389 0.6442 0.104 Uiso 1 1 calc R . .
H59B H 0.5008 0.1669 0.6450 0.104 Uiso 1 1 calc R . .
H59C H 0.4537 0.2067 0.5953 0.104 Uiso 1 1 calc R . .
C60 C 0.5861(4) 0.2605(2) 0.63484(13) 0.0719(11) Uani 1 1 d . . .
H60A H 0.5660 0.3095 0.6207 0.086 Uiso 1 1 calc R . .
H60B H 0.6157 0.2673 0.6693 0.086 Uiso 1 1 calc R . .
C61 C 0.7706(4) 0.2745(3) 0.61396(17) 0.0887(14) Uani 1 1 d . . .
H61A H 0.8080 0.2810 0.6476 0.106 Uiso 1 1 calc R . .
H61B H 0.7456 0.3235 0.6010 0.106 Uiso 1 1 calc R . .
C62 C 0.8544(5) 0.2433(3) 0.58624(18) 0.1093(18) Uani 1 1 d . . .
H62A H 0.8171 0.2365 0.5530 0.131 Uiso 1 1 calc R . .
H62B H 0.8814 0.1957 0.5999 0.131 Uiso 1 1 calc R . .
H62C H 0.9210 0.2767 0.5871 0.131 Uiso 1 1 calc R . .
N1 N -0.02711(18) 0.24997(12) 0.31777(6) 0.0280(5) Uani 1 1 d . . .
N2 N 0.17264(18) 0.24235(12) 0.27225(6) 0.0259(5) Uani 1 1 d . . .
N3 N 0.3397(2) 0.33243(11) 0.44458(7) 0.0239(5) Uani 1 1 d . . .
N4 N 0.3498(2) 0.17788(11) 0.45135(7) 0.0274(5) Uani 1 1 d . . .
Ni1 Ni 0.13703(3) 0.235651(18) 0.335993(10) 0.02393(9) Uani 1 1 d . . .
H1 H 0.119(2) 0.2235(13) 0.3899(8) 0.029 Uiso 1 1 d . . .
Ni2 Ni 0.25950(3) 0.250459(17) 0.411581(10) 0.02280(9) Uani 1 1 d . . .
H2 H 0.277(2) 0.2238(13) 0.3556(8) 0.027 Uiso 1 1 d . . .
O1 O 0.6728(3) 0.22861(14) 0.61246(9) 0.0688(7) Uani 1 1 d . . .

loop_
_atom_site_aniso_label
_atom_site_aniso_U_11
_atom_site_aniso_U_22
_atom_site_aniso_U_33
_atom_site_aniso_U_23
_atom_site_aniso_U_13
_atom_site_aniso_U_12
C1 0.0175(17) 0.0451(17) 0.0304(13) -0.0044(11) 0.0062(11) -0.0055(12)
C2 0.0214(18) 0.0462(17) 0.0341(14) -0.0041(12) 0.0071(12) -0.0034(12)
C3 0.0327(19) 0.057(2) 0.0410(14) -0.0042(15) 0.0175(12) -0.0020(16)
C4 0.036(2) 0.064(2) 0.0526(19) 0.0013(16) 0.0252(16) -0.0074(17)
C5 0.042(2) 0.047(2) 0.057(2) -0.0023(14) 0.0206(17) -0.0132(15)
C6 0.031(2) 0.0428(18) 0.0414(16) -0.0059(13) 0.0120(13) -0.0060(13)
C7 0.034(2) 0.0458(18) 0.0437(17) -0.0108(13) 0.0166(14) -0.0044(14)
C8 0.037(2) 0.061(2) 0.069(2) -0.0290(17) 0.0088(17) -0.0043(16)
C9 0.051(3) 0.0448(19) 0.0559(19) -0.0049(15) 0.0163(17) 0.0006(15)
C10 0.056(3) 0.044(2) 0.060(2) -0.0144(15) 0.0243(17) -0.0121(16)
C11 0.098(6) 0.327(11) 0.231(8) -0.244(8) -0.018(5) 0.022(6)
C12 0.251(9) 0.084(4) 0.115(4) 0.022(3) 0.098(5) 0.088(5)
C13 0.0244(18) 0.0383(16) 0.0272(13) -0.0031(11) 0.0050(11) -0.0013(12)
C14 0.0256(19) 0.0458(17) 0.0282(14) 0.0069(12) -0.0009(12) 0.0051(13)
C15 0.0211(18) 0.0460(17) 0.0291(14) -0.0078(11) 0.0030(11) 0.0011(12)
C16 0.036(2) 0.055(2) 0.0315(15) 0.0102(13) 0.0086(13) 0.0007(14)
C17 0.022(2) 0.086(3) 0.0404(17) -0.0036(15) 0.0004(13) 0.0060(16)
C18 0.0264(19) 0.0382(16) 0.0243(13) 0.0009(11) 0.0108(11) 0.0021(12)
C19 0.0238(18) 0.0423(17) 0.0288(13) -0.0030(11) 0.0059(11) 0.0017(12)
C20 0.027(2) 0.053(2) 0.0438(17) -0.0038(14) 0.0149(13) 0.0024(14)
C21 0.043(2) 0.0501(19) 0.0457(17) -0.0047(14) 0.0219(15) 0.0113(16)
C22 0.047(2) 0.0415(18) 0.0386(16) -0.0103(13) 0.0177(14) 0.0013(15)
C23 0.038(2) 0.0382(17) 0.0270(13) -0.0021(11) 0.0099(12) -0.0008(13)
C24 0.0208(19) 0.0493(19) 0.0451(16) -0.0109(13) 0.0095(13) -0.0030(13)
C25 0.031(2) 0.073(2) 0.0497(18) -0.0174(16) 0.0041(14) -0.0071(16)
C26 0.041(2) 0.051(2) 0.073(2) -0.0096(17) 0.0163(17) -0.0089(16)
C27 0.039(2) 0.0450(19) 0.0432(16) -0.0177(13) 0.0100(14) -0.0089(14)
C28 0.065(3) 0.070(3) 0.067(2) 0.0006(19) -0.018(2) -0.018(2)
C29 0.061(3) 0.058(2) 0.063(2) 0.0000(17) 0.0132(19) -0.0175(19)
C30 0.0206(17) 0.0203(13) 0.0364(14) -0.0060(10) 0.0013(11) -0.0015(11)
C31 0.0288(18) 0.0261(14) 0.0377(15) -0.0045(12) 0.0033(12) -0.0005(12)
C32 0.041(2) 0.0270(15) 0.0443(16) 0.0042(12) 0.0026(14) 0.0031(13)
C33 0.042(2) 0.0265(16) 0.0522(18) -0.0082(13) 0.0022(15) 0.0076(13)
C34 0.038(2) 0.0372(17) 0.0386(16) -0.0128(13) 0.0062(13) 0.0037(13)
C35 0.0282(19) 0.0315(15) 0.0320(14) -0.0063(11) 0.0021(12) 0.0023(12)
C36 0.046(2) 0.0267(15) 0.0395(16) 0.0011(11) 0.0128(14) 0.0006(13)
C37 0.068(3) 0.052(2) 0.0358(17) 0.0053(14) -0.0005(16) 0.0189(18)
C38 0.107(4) 0.050(2) 0.088(3) -0.003(2) 0.054(3) -0.022(2)
C39 0.054(2) 0.0422(18) 0.0301(15) -0.0035(12) 0.0098(14) 0.0126(15)
C40 0.074(3) 0.074(3) 0.049(2) 0.0157(17) 0.0257(19) 0.005(2)
C41 0.077(3) 0.078(3) 0.0427(19) 0.0006(17) -0.0086(18) 0.025(2)
C42 0.0263(19) 0.0276(14) 0.0311(14) -0.0050(11) 0.0070(12) -0.0012(11)
C43 0.0185(16) 0.0373(16) 0.0318(12) -0.0016(11) 0.0011(10) 0.0013(12)
C44 0.0232(18) 0.0331(15) 0.0293(14) 0.0051(11) 0.0045(12) 0.0035(11)
C45 0.028(2) 0.0350(17) 0.067(2) -0.0121(14) -0.0018(15) -0.0061(13)
C46 0.037(2) 0.0438(19) 0.0438(17) 0.0097(13) 0.0006(14) 0.0057(14)
C47 0.032(2) 0.0238(15) 0.0434(16) 0.0063(12) 0.0028(13) -0.0012(12)
C48 0.043(2) 0.0266(16) 0.0517(18) 0.0024(13) 0.0062(15) 0.0007(13)
C49 0.058(3) 0.0256(17) 0.078(2) 0.0000(15) 0.0044(19) 0.0024(15)
C50 0.048(3) 0.0333(19) 0.109(3) 0.0057(19) 0.017(2) -0.0108(16)
C51 0.044(3) 0.040(2) 0.092(3) 0.0133(18) 0.020(2) -0.0058(16)
C52 0.033(2) 0.0331(17) 0.060(2) 0.0131(14) 0.0064(15) -0.0054(13)
C53 0.082(3) 0.0286(18) 0.0524(19) -0.0057(14) 0.0234(18) 0.0023(16)
C54 0.068(3) 0.053(2) 0.087(3) 0.0042(19) 0.029(2) -0.004(2)
C55 0.132(5) 0.073(3) 0.055(2) 0.011(2) 0.015(2) 0.016(3)
C56 0.044(2) 0.0441(19) 0.0559(19) 0.0092(14) 0.0200(16) -0.0045(15)
C57 0.047(3) 0.064(2) 0.076(2) 0.0037(18) 0.0236(19) 0.0062(18)
C58 0.089(4) 0.093(3) 0.057(2) 0.015(2) 0.016(2) 0.001(3)
C59 0.087(4) 0.080(3) 0.100(3) -0.021(2) 0.038(3) -0.013(3)
C60 0.073(3) 0.071(3) 0.073(2) -0.009(2) 0.014(2) 0.005(2)
C61 0.081(4) 0.079(3) 0.109(3) -0.034(3) 0.025(3) -0.022(3)
C62 0.085(4) 0.117(4) 0.134(4) -0.057(4) 0.044(3) -0.029(3)
N1 0.0195(13) 0.0373(13) 0.0280(10) -0.0046(10) 0.0058(8) -0.0035(10)
N2 0.0205(13) 0.0335(12) 0.0239(9) -0.0010(9) 0.0037(8) -0.0005(10)
N3 0.0207(15) 0.0238(12) 0.0271(11) -0.0035(8) 0.0034(9) 0.0013(9)
N4 0.0266(16) 0.0248(12) 0.0311(12) 0.0034(9) 0.0057(10) 0.0003(9)
Ni1 0.0195(2) 0.03095(19) 0.02173(15) -0.00262(13) 0.00460(12) -0.00179(14)
Ni2 0.0220(2) 0.02217(16) 0.02390(15) -0.00091(13) 0.00250(12) -0.00111(14)
O1 0.071(2) 0.0634(17) 0.0753(17) -0.0198(12) 0.0211(14) -0.0073(14)

loop_
_atom_type_symbol
_atom_type_description
_atom_type_scat_dispersion_real
_atom_type_scat_dispersion_imag
_atom_type_scat_source
C C 0.0033 0.0016 'International Tables Vol C Tables 4.2.6.8 and 6.1.1.4'
H H 0.0000 0.0000 'International Tables Vol C Tables 4.2.6.8 and 6.1.1.4'
N N 0.0061 0.0033 'International Tables Vol C Tables 4.2.6.8 and 6.1.1.4'
Ni Ni 0.3393 1.1124 'International Tables Vol C Tables 4.2.6.8 and 6.1.1.4'
O O 0.0106 0.0060 'International Tables Vol C Tables 4.2.6.8 and 6.1.1.4'

loop_
_geom_angle_atom_site_label_1
_geom_angle_atom_site_label_2
_geom_angle_atom_site_label_3
_geom_angle
_geom_angle_site_symmetry_1
_geom_angle_site_symmetry_3
_geom_angle_publ_flag
C2 C1 C6 120.6(2) . . ?
C2 C1 N1 119.9(2) . . ?
C6 C1 N1 119.4(2) . . ?
C3 C2 C1 118.3(3) . . ?
C3 C2 C7 118.8(2) . . ?
C1 C2 C7 122.9(2) . . ?
C4 C3 C2 121.4(3) . . ?
C4 C3 H3 119.3 . . ?
C2 C3 H3 119.3 . . ?
C3 C4 C5 119.6(3) . . ?
C3 C4 H4 120.2 . . ?
C5 C4 H4 120.2 . . ?
C4 C5 C6 121.4(3) . . ?
C4 C5 H5 119.3 . . ?
C6 C5 H5 119.3 . . ?
C5 C6 C1 118.6(3) . . ?
C5 C6 C10 119.5(3) . . ?
C1 C6 C10 121.9(3) . . ?
C2 C7 C8 109.3(3) . . ?
C2 C7 C9 113.2(3) . . ?
C8 C7 C9 110.3(2) . . ?
C2 C7 H7 108.0 . . ?
C8 C7 H7 108.0 . . ?
C9 C7 H7 108.0 . . ?
C7 C8 H8A 109.5 . . ?
C7 C8 H8B 109.5 . . ?
H8A C8 H8B 109.5 . . ?
C7 C8 H8C 109.5 . . ?
H8A C8 H8C 109.5 . . ?
H8B C8 H8C 109.5 . . ?
C7 C9 H9A 109.5 . . ?
C7 C9 H9B 109.5 . . ?
H9A C9 H9B 109.5 . . ?
C7 C9 H9C 109.5 . . ?
H9A C9 H9C 109.5 . . ?
H9B C9 H9C 109.5 . . ?
C11 C10 C12 112.2(5) . . ?
C11 C10 C6 110.4(4) . . ?
C12 C10 C6 112.8(3) . . ?
C11 C10 H10 107.0 . . ?
C12 C10 H10 107.0 . . ?
C6 C10 H10 107.0 . . ?
C10 C11 H11A 109.5 . . ?
C10 C11 H11B 109.5 . . ?
H11A C11 H11B 109.5 . . ?
C10 C11 H11C 109.5 . . ?
H11A C11 H11C 109.5 . . ?
H11B C11 H11C 109.5 . . ?
C10 C12 H12A 109.5 . . ?
C10 C12 H12B 109.5 . . ?
H12A C12 H12B 109.5 . . ?
C10 C12 H12C 109.5 . . ?
H12A C12 H12C 109.5 . . ?
H12B C12 H12C 109.5 . . ?
N2 C13 C14 123.5(2) . . ?
N2 C13 C16 119.4(3) . . ?
C14 C13 C16 117.1(2) . . ?
C13 C14 C15 127.3(3) . . ?
C13 C14 H14 116.4 . . ?
C15 C14 H14 116.4 . . ?
N1 C15 C14 122.1(3) . . ?
N1 C15 C17 121.4(2) . . ?
C14 C15 C17 116.5(2) . . ?
C13 C16 H16A 109.5 . . ?
C13 C16 H16B 109.5 . . ?
H16A C16 H16B 109.5 . . ?
C13 C16 H16C 109.5 . . ?
H16A C16 H16C 109.5 . . ?
H16B C16 H16C 109.5 . . ?
C15 C17 H17A 109.5 . . ?
C15 C17 H17B 109.5 . . ?
H17A C17 H17B 109.5 . . ?
C15 C17 H17C 109.5 . . ?
H17A C17 H17C 109.5 . . ?
H17B C17 H17C 109.5 . . ?
C19 C18 C23 120.5(2) . . ?
C19 C18 N2 121.8(2) . . ?
C23 C18 N2 117.7(2) . . ?
C20 C19 C18 118.5(3) . . ?
C20 C19 C24 118.7(3) . . ?
C18 C19 C24 122.8(2) . . ?
C21 C20 C19 121.3(3) . . ?
C21 C20 H20 119.4 . . ?
C19 C20 H20 119.4 . . ?
C22 C21 C20 119.5(3) . . ?
C22 C21 H21 120.2 . . ?
C20 C21 H21 120.2 . . ?
C21 C22 C23 122.4(3) . . ?
C21 C22 H22 118.8 . . ?
C23 C22 H22 118.8 . . ?
C22 C23 C18 117.6(3) . . ?
C22 C23 C27 120.5(3) . . ?
C18 C23 C27 121.9(3) . . ?
C19 C24 C26 111.4(2) . . ?
C19 C24 C25 110.6(3) . . ?
C26 C24 C25 110.8(3) . . ?
C19 C24 H24 107.9 . . ?
C26 C24 H24 107.9 . . ?
C25 C24 H24 107.9 . . ?
C24 C25 H25A 109.5 . . ?
C24 C25 H25B 109.5 . . ?
H25A C25 H25B 109.5 . . ?
C24 C25 H25C 109.5 . . ?
H25A C25 H25C 109.5 . . ?
H25B C25 H25C 109.5 . . ?
C24 C26 H26A 109.5 . . ?
C24 C26 H26B 109.5 . . ?
H26A C26 H26B 109.5 . . ?
C24 C26 H26C 109.5 . . ?
H26A C26 H26C 109.5 . . ?
H26B C26 H26C 109.5 . . ?
C23 C27 C28 112.1(3) . . ?
C23 C27 C29 111.6(3) . . ?
C28 C27 C29 109.1(3) . . ?
C23 C27 H27 108.0 . . ?
C28 C27 H27 108.0 . . ?
C29 C27 H27 108.0 . . ?
C27 C28 H28A 109.5 . . ?
C27 C28 H28B 109.5 . . ?
H28A C28 H28B 109.5 . . ?
C27 C28 H28C 109.5 . . ?
H28A C28 H28C 109.5 . . ?
H28B C28 H28C 109.5 . . ?
C27 C29 H29A 109.5 . . ?
C27 C29 H29B 109.5 . . ?
H29A C29 H29B 109.5 . . ?
C27 C29 H29C 109.5 . . ?
H29A C29 H29C 109.5 . . ?
H29B C29 H29C 109.5 . . ?
C31 C30 C35 120.5(2) . . ?
C31 C30 N3 121.6(2) . . ?
C35 C30 N3 117.9(2) . . ?
C32 C31 C30 118.3(2) . . ?
C32 C31 C36 119.0(2) . . ?
C30 C31 C36 122.7(2) . . ?
C33 C32 C31 121.5(3) . . ?
C33 C32 H32 119.3 . . ?
C31 C32 H32 119.3 . . ?
C32 C33 C34 119.6(3) . . ?
C32 C33 H33 120.2 . . ?
C34 C33 H33 120.2 . . ?
C33 C34 C35 122.1(3) . . ?
C33 C34 H34 118.9 . . ?
C35 C34 H34 118.9 . . ?
C34 C35 C30 118.0(2) . . ?
C34 C35 C39 119.1(2) . . ?
C30 C35 C39 122.9(2) . . ?
C31 C36 C38 111.9(2) . . ?
C31 C36 C37 111.1(3) . . ?
C38 C36 C37 110.0(3) . . ?
C31 C36 H36 107.9 . . ?
C38 C36 H36 107.9 . . ?
C37 C36 H36 107.9 . . ?
C36 C37 H37A 109.5 . . ?
C36 C37 H37B 109.5 . . ?
H37A C37 H37B 109.5 . . ?
C36 C37 H37C 109.5 . . ?
H37A C37 H37C 109.5 . . ?
H37B C37 H37C 109.5 . . ?
C36 C38 H38A 109.5 . . ?
C36 C38 H38B 109.5 . . ?
H38A C38 H38B 109.5 . . ?
C36 C38 H38C 109.5 . . ?
H38A C38 H38C 109.5 . . ?
H38B C38 H38C 109.5 . . ?
C40 C39 C35 111.0(3) . . ?
C40 C39 C41 110.2(3) . . ?
C35 C39 C41 111.0(3) . . ?
C40 C39 H39 108.1 . . ?
C35 C39 H39 108.1 . . ?
C41 C39 H39 108.1 . . ?
C39 C40 H40A 109.5 . . ?
C39 C40 H40B 109.5 . . ?
H40A C40 H40B 109.5 . . ?
C39 C40 H40C 109.5 . . ?
H40A C40 H40C 109.5 . . ?
H40B C40 H40C 109.5 . . ?
C39 C41 H41C 109.5 . . ?
C39 C41 H41B 109.5 . . ?
H41C C41 H41B 109.5 . . ?
C39 C41 H41A 109.5 . . ?
H41C C41 H41A 109.5 . . ?
H41B C41 H41A 109.5 . . ?
N3 C42 C43 123.0(2) . . ?
N3 C42 C45 120.3(2) . . ?
C43 C42 C45 116.8(3) . . ?
C42 C43 C44 127.3(3) . . ?
C42 C43 H43 116.3 . . ?
C44 C43 H43 116.3 . . ?
N4 C44 C43 122.5(2) . . ?
N4 C44 C46 121.1(3) . . ?
C43 C44 C46 116.4(3) . . ?
C42 C45 H45A 109.5 . . ?
C42 C45 H45B 109.5 . . ?
H45A C45 H45B 109.5 . . ?
C42 C45 H45C 109.5 . . ?
H45A C45 H45C 109.5 . . ?
H45B C45 H45C 109.5 . . ?
C44 C46 H46A 109.5 . . ?
C44 C46 H46B 109.5 . . ?
H46A C46 H46B 109.5 . . ?
C44 C46 H46C 109.5 . . ?
H46A C46 H46C 109.5 . . ?
H46B C46 H46C 109.5 . . ?
C48 C47 C52 121.4(3) . . ?
C48 C47 N4 120.2(3) . . ?
C52 C47 N4 118.4(2) . . ?
C47 C48 C49 117.6(3) . . ?
C47 C48 C53 122.7(3) . . ?
C49 C48 C53 119.7(3) . . ?
C50 C49 C48 121.5(3) . . ?
C50 C49 H49 119.2 . . ?
C48 C49 H49 119.2 . . ?
C51 C50 C49 120.4(3) . . ?
C51 C50 H50 119.8 . . ?
C49 C50 H50 119.8 . . ?
C50 C51 C52 121.1(3) . . ?
C50 C51 H51 119.5 . . ?
C52 C51 H51 119.5 . . ?
C51 C52 C47 118.0(3) . . ?
C51 C52 C56 118.7(3) . . ?
C47 C52 C56 123.3(3) . . ?
C55 C53 C48 110.7(4) . . ?
C55 C53 C54 109.0(3) . . ?
C48 C53 C54 112.3(3) . . ?
C55 C53 H53 108.2 . . ?
C48 C53 H53 108.2 . . ?
C54 C53 H53 108.2 . . ?
C53 C54 H54A 109.5 . . ?
C53 C54 H54B 109.5 . . ?
H54A C54 H54B 109.5 . . ?
C53 C54 H54C 109.5 . . ?
H54A C54 H54C 109.5 . . ?
H54B C54 H54C 109.5 . . ?
C53 C55 H55A 109.5 . . ?
C53 C55 H55B 109.5 . . ?
H55A C55 H55B 109.5 . . ?
C53 C55 H55C 109.5 . . ?
H55A C55 H55C 109.5 . . ?
H55B C55 H55C 109.5 . . ?
C52 C56 C58 112.7(3) . . ?
C52 C56 C57 109.3(3) . . ?
C58 C56 C57 111.1(3) . . ?
C52 C56 H56 107.8 . . ?
C58 C56 H56 107.8 . . ?
C57 C56 H56 107.8 . . ?
C56 C57 H57A 109.5 . . ?
C56 C57 H57B 109.5 . . ?
H57A C57 H57B 109.5 . . ?
C56 C57 H57C 109.5 . . ?
H57A C57 H57C 109.5 . . ?
H57B C57 H57C 109.5 . . ?
C56 C58 H58A 109.5 . . ?
C56 C58 H58B 109.5 . . ?
H58A C58 H58B 109.5 . . ?
C56 C58 H58C 109.5 . . ?
H58A C58 H58C 109.5 . . ?
H58B C58 H58C 109.5 . . ?
C60 C59 H59A 109.5 . . ?
C60 C59 H59B 109.5 . . ?
H59A C59 H59B 109.5 . . ?
C60 C59 H59C 109.5 . . ?
H59A C59 H59C 109.5 . . ?
H59B C59 H59C 109.5 . . ?
O1 C60 C59 110.9(3) . . ?
O1 C60 H60A 109.5 . . ?
C59 C60 H60A 109.5 . . ?
O1 C60 H60B 109.5 . . ?
C59 C60 H60B 109.5 . . ?
H60A C60 H60B 108.1 . . ?
O1 C61 C62 110.8(4) . . ?
O1 C61 H61A 109.5 . . ?
C62 C61 H61A 109.5 . . ?
O1 C61 H61B 109.5 . . ?
C62 C61 H61B 109.5 . . ?
H61A C61 H61B 108.1 . . ?
C61 C62 H62A 109.5 . . ?
C61 C62 H62B 109.5 . . ?
H62A C62 H62B 109.5 . . ?
C61 C62 H62C 109.5 . . ?
H62A C62 H62C 109.5 . . ?
H62B C62 H62C 109.5 . . ?
C15 N1 C1 118.8(2) . . ?
C15 N1 Ni1 123.60(18) . . ?
C1 N1 Ni1 117.59(16) . . ?
C13 N2 C18 116.84(19) . . ?
C13 N2 Ni1 121.37(18) . . ?
C18 N2 Ni1 121.64(15) . . ?
C42 N3 C30 116.1(2) . . ?
C42 N3 Ni2 122.27(17) . . ?
C30 N3 Ni2 121.49(17) . . ?
C44 N4 C47 118.7(2) . . ?
C44 N4 Ni2 123.92(18) . . ?
C47 N4 Ni2 117.31(18) . . ?
N1 Ni1 N2 94.93(8) . . ?
N1 Ni1 Ni2 131.00(6) . . ?
N2 Ni1 Ni2 130.54(6) . . ?
N1 Ni1 H1 90.5(10) . . ?
N2 Ni1 H1 173.4(9) . . ?
Ni2 Ni1 H1 45.8(9) . . ?
N1 Ni1 H2 176.1(8) . . ?
N2 Ni1 H2 88.9(8) . . ?
Ni2 Ni1 H2 45.2(8) . . ?
H1 Ni1 H2 85.6(12) . . ?
N3 Ni2 N4 93.90(9) . . ?
N3 Ni2 Ni1 134.27(6) . . ?
N4 Ni2 Ni1 129.56(6) . . ?
N3 Ni2 H1 139.1(8) . . ?
N4 Ni2 H1 114.3(8) . . ?
Ni1 Ni2 H1 41.4(7) . . ?
N3 Ni2 H2 123.8(9) . . ?
N4 Ni2 H2 102.4(8) . . ?
Ni1 Ni2 H2 43.6(9) . . ?
H1 Ni2 H2 80.1(12) . . ?
C60 O1 C61 112.0(3) . . ?

loop_
_geom_bond_atom_site_label_1
_geom_bond_atom_site_label_2
_geom_bond_distance
_geom_bond_site_symmetry_2
_geom_bond_publ_flag
C1 C2 1.400(4) . ?
C1 C6 1.408(4) . ?
C1 N1 1.449(3) . ?
C2 C3 1.395(4) . ?
C2 C7 1.518(4) . ?
C3 C4 1.377(4) . ?
C3 H3 0.9500 . ?
C4 C5 1.378(4) . ?
C4 H4 0.9500 . ?
C5 C6 1.383(4) . ?
C5 H5 0.9500 . ?
C6 C10 1.515(4) . ?
C7 C8 1.531(4) . ?
C7 C9 1.542(4) . ?
C7 H7 1.0000 . ?
C8 H8A 0.9800 . ?
C8 H8B 0.9800 . ?
C8 H8C 0.9800 . ?
C9 H9A 0.9800 . ?
C9 H9B 0.9800 . ?
C9 H9C 0.9800 . ?
C10 C11 1.487(6) . ?
C10 C12 1.494(6) . ?
C10 H10 1.0000 . ?
C11 H11A 0.9800 . ?
C11 H11B 0.9800 . ?
C11 H11C 0.9800 . ?
C12 H12A 0.9800 . ?
C12 H12B 0.9800 . ?
C12 H12C 0.9800 . ?
C13 N2 1.342(3) . ?
C13 C14 1.378(4) . ?
C13 C16 1.518(3) . ?
C14 C15 1.402(4) . ?
C14 H14 0.9500 . ?
C15 N1 1.330(3) . ?
C15 C17 1.499(4) . ?
C16 H16A 0.9800 . ?
C16 H16B 0.9800 . ?
C16 H16C 0.9800 . ?
C17 H17A 0.9800 . ?
C17 H17B 0.9800 . ?
C17 H17C 0.9800 . ?
C18 C19 1.406(4) . ?
C18 C23 1.421(4) . ?
C18 N2 1.442(3) . ?
C19 C20 1.390(4) . ?
C19 C24 1.516(4) . ?
C20 C21 1.383(4) . ?
C20 H20 0.9500 . ?
C21 C22 1.363(5) . ?
C21 H21 0.9500 . ?
C22 C23 1.389(4) . ?
C22 H22 0.9500 . ?
C23 C27 1.519(4) . ?
C24 C26 1.532(4) . ?
C24 C25 1.541(4) . ?
C24 H24 1.0000 . ?
C25 H25A 0.9800 . ?
C25 H25B 0.9800 . ?
C25 H25C 0.9800 . ?
C26 H26A 0.9800 . ?
C26 H26B 0.9800 . ?
C26 H26C 0.9800 . ?
C27 C28 1.520(4) . ?
C27 C29 1.533(4) . ?
C27 H27 1.0000 . ?
C28 H28A 0.9800 . ?
C28 H28B 0.9800 . ?
C28 H28C 0.9800 . ?
C29 H29A 0.9800 . ?
C29 H29B 0.9800 . ?
C29 H29C 0.9800 . ?
C30 C31 1.402(4) . ?
C30 C35 1.413(4) . ?
C30 N3 1.454(3) . ?
C31 C32 1.400(4) . ?
C31 C36 1.509(4) . ?
C32 C33 1.368(4) . ?
C32 H32 0.9500 . ?
C33 C34 1.369(4) . ?
C33 H33 0.9500 . ?
C34 C35 1.387(4) . ?
C34 H34 0.9500 . ?
C35 C39 1.517(4) . ?
C36 C38 1.522(4) . ?
C36 C37 1.528(4) . ?
C36 H36 1.0000 . ?
C37 H37A 0.9800 . ?
C37 H37B 0.9800 . ?
C37 H37C 0.9800 . ?
C38 H38A 0.9800 . ?
C38 H38B 0.9800 . ?
C38 H38C 0.9800 . ?
C39 C40 1.517(5) . ?
C39 C41 1.540(5) . ?
C39 H39 1.0000 . ?
C40 H40A 0.9800 . ?
C40 H40B 0.9800 . ?
C40 H40C 0.9800 . ?
C41 H41C 0.9800 . ?
C41 H41B 0.9800 . ?
C41 H41A 0.9800 . ?
C42 N3 1.336(3) . ?
C42 C43 1.386(4) . ?
C42 C45 1.516(4) . ?
C43 C44 1.398(4) . ?
C43 H43 0.9500 . ?
C44 N4 1.322(3) . ?
C44 C46 1.509(4) . ?
C45 H45A 0.9800 . ?
C45 H45B 0.9800 . ?
C45 H45C 0.9800 . ?
C46 H46A 0.9800 . ?
C46 H46B 0.9800 . ?
C46 H46C 0.9800 . ?
C47 C48 1.384(4) . ?
C47 C52 1.408(4) . ?
C47 N4 1.452(3) . ?
C48 C49 1.405(4) . ?
C48 C53 1.509(4) . ?
C49 C50 1.366(5) . ?
C49 H49 0.9500 . ?
C50 C51 1.356(5) . ?
C50 H50 0.9500 . ?
C51 C52 1.398(4) . ?
C51 H51 0.9500 . ?
C52 C56 1.509(4) . ?
C53 C55 1.456(5) . ?
C53 C54 1.573(5) . ?
C53 H53 1.0000 . ?
C54 H54A 0.9800 . ?
C54 H54B 0.9800 . ?
C54 H54C 0.9800 . ?
C55 H55A 0.9800 . ?
C55 H55B 0.9800 . ?
C55 H55C 0.9800 . ?
C56 C58 1.526(4) . ?
C56 C57 1.535(5) . ?
C56 H56 1.0000 . ?
C57 H57A 0.9800 . ?
C57 H57B 0.9800 . ?
C57 H57C 0.9800 . ?
C58 H58A 0.9800 . ?
C58 H58B 0.9800 . ?
C58 H58C 0.9800 . ?
C59 C60 1.459(6) . ?
C59 H59A 0.9800 . ?
C59 H59B 0.9800 . ?
C59 H59C 0.9800 . ?
C60 O1 1.393(4) . ?
C60 H60A 0.9900 . ?
C60 H60B 0.9900 . ?
C61 O1 1.404(5) . ?
C61 C62 1.452(6) . ?
C61 H61A 0.9900 . ?
C61 H61B 0.9900 . ?
C62 H62A 0.9800 . ?
C62 H62B 0.9800 . ?
C62 H62C 0.9800 . ?
N1 Ni1 1.912(2) . ?
N2 Ni1 1.9125(18) . ?
N3 Ni2 1.922(2) . ?
N4 Ni2 1.935(2) . ?
Ni1 Ni2 2.3939(6) . ?
Ni1 H1 1.58(2) . ?
Ni1 H2 1.65(3) . ?
Ni2 H1 1.72(3) . ?
Ni2 H2 1.70(2) . ?

loop_
_geom_torsion_atom_site_label_1
_geom_torsion_atom_site_label_2
_geom_torsion_atom_site_label_3
_geom_torsion_atom_site_label_4
_geom_torsion
_geom_torsion_site_symmetry_1
_geom_torsion_site_symmetry_2
_geom_torsion_site_symmetry_3
_geom_torsion_site_symmetry_4
_geom_torsion_publ_flag
C6 C1 C2 C3 -0.4(4) . . . . ?
N1 C1 C2 C3 -178.2(2) . . . . ?
C6 C1 C2 C7 177.0(3) . . . . ?
N1 C1 C2 C7 -0.8(4) . . . . ?
C1 C2 C3 C4 0.2(4) . . . . ?
C7 C2 C3 C4 -177.3(3) . . . . ?
C2 C3 C4 C5 0.7(5) . . . . ?
C3 C4 C5 C6 -1.3(5) . . . . ?
C4 C5 C6 C1 1.1(5) . . . . ?
C4 C5 C6 C10 -179.0(3) . . . . ?
C2 C1 C6 C5 -0.2(5) . . . . ?
N1 C1 C6 C5 177.6(3) . . . . ?
C2 C1 C6 C10 179.9(3) . . . . ?
N1 C1 C6 C10 -2.3(4) . . . . ?
C3 C2 C7 C8 69.8(4) . . . . ?
C1 C2 C7 C8 -107.5(3) . . . . ?
C3 C2 C7 C9 -53.6(4) . . . . ?
C1 C2 C7 C9 129.1(3) . . . . ?
C5 C6 C10 C11 73.5(6) . . . . ?
C1 C6 C10 C11 -106.6(5) . . . . ?
C5 C6 C10 C12 -52.8(5) . . . . ?
C1 C6 C10 C12 127.0(4) . . . . ?
N2 C13 C14 C15 -8.7(5) . . . . ?
C16 C13 C14 C15 171.2(3) . . . . ?
C13 C14 C15 N1 16.0(5) . . . . ?
C13 C14 C15 C17 -163.1(3) . . . . ?
C23 C18 C19 C20 1.9(4) . . . . ?
N2 C18 C19 C20 -177.2(2) . . . . ?
C23 C18 C19 C24 -178.2(2) . . . . ?
N2 C18 C19 C24 2.7(4) . . . . ?
C18 C19 C20 C21 1.2(4) . . . . ?
C24 C19 C20 C21 -178.7(3) . . . . ?
C19 C20 C21 C22 -2.6(5) . . . . ?
C20 C21 C22 C23 1.0(5) . . . . ?
C21 C22 C23 C18 2.0(4) . . . . ?
C21 C22 C23 C27 -177.0(3) . . . . ?
C19 C18 C23 C22 -3.4(4) . . . . ?
N2 C18 C23 C22 175.7(2) . . . . ?
C19 C18 C23 C27 175.6(2) . . . . ?
N2 C18 C23 C27 -5.3(4) . . . . ?
C20 C19 C24 C26 61.2(4) . . . . ?
C18 C19 C24 C26 -118.7(3) . . . . ?
C20 C19 C24 C25 -62.5(3) . . . . ?
C18 C19 C24 C25 117.6(3) . . . . ?
C22 C23 C27 C28 -75.7(4) . . . . ?
C18 C23 C27 C28 105.3(3) . . . . ?
C22 C23 C27 C29 47.0(4) . . . . ?
C18 C23 C27 C29 -131.9(3) . . . . ?
C35 C30 C31 C32 0.7(4) . . . . ?
N3 C30 C31 C32 -179.9(3) . . . . ?
C35 C30 C31 C36 -179.1(3) . . . . ?
N3 C30 C31 C36 0.3(4) . . . . ?
C30 C31 C32 C33 0.6(5) . . . . ?
C36 C31 C32 C33 -179.5(3) . . . . ?
C31 C32 C33 C34 -1.4(5) . . . . ?
C32 C33 C34 C35 0.9(5) . . . . ?
C33 C34 C35 C30 0.4(5) . . . . ?
C33 C34 C35 C39 -179.0(3) . . . . ?
C31 C30 C35 C34 -1.2(4) . . . . ?
N3 C30 C35 C34 179.3(3) . . . . ?
C31 C30 C35 C39 178.2(3) . . . . ?
N3 C30 C35 C39 -1.3(4) . . . . ?
C32 C31 C36 C38 59.1(4) . . . . ?
C30 C31 C36 C38 -121.0(3) . . . . ?
C32 C31 C36 C37 -64.3(4) . . . . ?
C30 C31 C36 C37 115.6(3) . . . . ?
C34 C35 C39 C40 58.3(4) . . . . ?
C30 C35 C39 C40 -121.1(3) . . . . ?
C34 C35 C39 C41 -64.7(4) . . . . ?
C30 C35 C39 C41 115.9(3) . . . . ?
N3 C42 C43 C44 -7.2(4) . . . . ?
C45 C42 C43 C44 173.1(3) . . . . ?
C42 C43 C44 N4 15.8(4) . . . . ?
C42 C43 C44 C46 -163.3(3) . . . . ?
C52 C47 C48 C49 0.2(5) . . . . ?
N4 C47 C48 C49 -179.1(3) . . . . ?
C52 C47 C48 C53 177.8(3) . . . . ?
N4 C47 C48 C53 -1.5(5) . . . . ?
C47 C48 C49 C50 -1.6(5) . . . . ?
C53 C48 C49 C50 -179.3(3) . . . . ?
C48 C49 C50 C51 1.8(6) . . . . ?
C49 C50 C51 C52 -0.6(6) . . . . ?
C50 C51 C52 C47 -0.7(5) . . . . ?
C50 C51 C52 C56 178.1(4) . . . . ?
C48 C47 C52 C51 1.0(5) . . . . ?
N4 C47 C52 C51 -179.7(3) . . . . ?
C48 C47 C52 C56 -177.8(3) . . . . ?
N4 C47 C52 C56 1.5(5) . . . . ?
C47 C48 C53 C55 -113.4(4) . . . . ?
C49 C48 C53 C55 64.2(4) . . . . ?
C47 C48 C53 C54 124.6(3) . . . . ?
C49 C48 C53 C54 -57.9(4) . . . . ?
C51 C52 C56 C58 56.4(5) . . . . ?
C47 C52 C56 C58 -124.8(3) . . . . ?
C51 C52 C56 C57 -67.7(4) . . . . ?
C47 C52 C56 C57 111.1(3) . . . . ?
C14 C15 N1 C1 -178.0(2) . . . . ?
C17 C15 N1 C1 1.1(4) . . . . ?
C14 C15 N1 Ni1 4.2(4) . . . . ?
C17 C15 N1 Ni1 -176.8(2) . . . . ?
C2 C1 N1 C15 -78.6(3) . . . . ?
C6 C1 N1 C15 103.6(3) . . . . ?
C2 C1 N1 Ni1 99.4(3) . . . . ?
C6 C1 N1 Ni1 -78.4(3) . . . . ?
C14 C13 N2 C18 158.3(3) . . . . ?
C16 C13 N2 C18 -21.5(4) . . . . ?
C14 C13 N2 Ni1 -17.2(4) . . . . ?
C16 C13 N2 Ni1 162.89(19) . . . . ?
C19 C18 N2 C13 100.6(3) . . . . ?
C23 C18 N2 C13 -78.4(3) . . . . ?
C19 C18 N2 Ni1 -83.8(3) . . . . ?
C23 C18 N2 Ni1 97.1(2) . . . . ?
C43 C42 N3 C30 157.3(2) . . . . ?
C45 C42 N3 C30 -23.0(4) . . . . ?
C43 C42 N3 Ni2 -18.7(3) . . . . ?
C45 C42 N3 Ni2 161.0(2) . . . . ?
C31 C30 N3 C42 106.3(3) . . . . ?
C35 C30 N3 C42 -74.2(3) . . . . ?
C31 C30 N3 Ni2 -77.6(3) . . . . ?
C35 C30 N3 Ni2 101.9(2) . . . . ?
C43 C44 N4 C47 -178.4(2) . . . . ?
C46 C44 N4 C47 0.6(4) . . . . ?
C43 C44 N4 Ni2 3.2(4) . . . . ?
C46 C44 N4 Ni2 -177.78(19) . . . . ?
C48 C47 N4 C44 -80.9(3) . . . . ?
C52 C47 N4 C44 99.8(3) . . . . ?
C48 C47 N4 Ni2 97.6(3) . . . . ?
C52 C47 N4 Ni2 -81.7(3) . . . . ?
C15 N1 Ni1 N2 -21.1(2) . . . . ?
C1 N1 Ni1 N2 161.02(19) . . . . ?
C15 N1 Ni1 Ni2 138.84(18) . . . . ?
C1 N1 Ni1 Ni2 -39.0(2) . . . . ?
C13 N2 Ni1 N1 27.2(2) . . . . ?
C18 N2 Ni1 N1 -148.2(2) . . . . ?
C13 N2 Ni1 Ni2 -132.90(18) . . . . ?
C18 N2 Ni1 Ni2 51.7(2) . . . . ?
C42 N3 Ni2 N4 27.4(2) . . . . ?
C30 N3 Ni2 N4 -148.4(2) . . . . ?
C42 N3 Ni2 Ni1 -135.87(17) . . . . ?
C30 N3 Ni2 Ni1 48.3(2) . . . . ?
C44 N4 Ni2 N3 -20.1(2) . . . . ?
C47 N4 Ni2 N3 161.5(2) . . . . ?
C44 N4 Ni2 Ni1 144.46(18) . . . . ?
C47 N4 Ni2 Ni1 -34.0(2) . . . . ?
N1 Ni1 Ni2 N3 -85.28(13) . . . . ?
N2 Ni1 Ni2 N3 68.02(13) . . . . ?
N1 Ni1 Ni2 N4 116.55(13) . . . . ?
N2 Ni1 Ni2 N4 -90.15(12) . . . . ?
C59 C60 O1 C61 175.3(4) . . . . ?
C62 C61 O1 C60 -174.2(4) . . . . ?
